data_7213757
loop_
_publ_author_name
'Vilela, S\'ergio M. F.'
'Fernandes, Jos\'e A.'
'Ananias, Duarte'
'Carlos, Lu\'is D.'
'Rocha, Jo\~ao'
'Tom\'e, Jo\~ao P. C.'
'Almeida Paz, Filipe A.'

_publ_section_title
;
 Photoluminescent layered lanthanide--organic framework based on a novel
 trifluorotriphosphonate organic linker
;
_journal_issue 3
_journal_name_full CrystEngComm
_journal_page_first 344
_journal_paper_doi 10.1039/c3ce41482e
_journal_volume 16
_journal_year 2014
_chemical_formula_moiety 'C21 H36 F3 O9 P3'
_chemical_formula_sum 'C21 H36 F3 O9 P3'
_chemical_formula_weight 582.41
_chemical_name_systematic
; 
 ? 
;
_space_group_IT_number 2
_symmetry_cell_setting triclinic
_symmetry_space_group_name_Hall '-P 1'
_symmetry_space_group_name_H-M 'P -1'
_atom_sites_solution_hydrogens geom
_atom_sites_solution_primary direct
_atom_sites_solution_secondary difmap
_audit_creation_date '25 July 2013'
_audit_creation_method 'SHELXL-97, manual editing plus enCIFer'
_cell_angle_alpha 69.566(3)
_cell_angle_beta 71.856(3)
_cell_angle_gamma 69.669(3)
_cell_formula_units_Z 2
_cell_length_a 10.3141(6)
_cell_length_b 10.5339(6)
_cell_length_c 15.0122(10)
_cell_measurement_reflns_used 4765
_cell_measurement_temperature 150(2)
_cell_measurement_theta_max 29.04
_cell_measurement_theta_min 2.87
_cell_volume 1399.25(15)
_computing_cell_refinement 'APEX2 (Bruker, 2006)'
_computing_data_collection 'APEX2 (Bruker, 2006)'
_computing_data_reduction 'SAINT+ (Bruker, 2005)'
_computing_molecular_graphics 'DIAMOND (Brandenburg, 2009)'
_computing_publication_material 'SHELXTL (Sheldrick, 2008)'
_computing_structure_refinement 'SHELXTL (Sheldrick, 2008)'
_computing_structure_solution 'SHELXTL (Sheldrick, 2008)'
_diffrn_ambient_temperature 150(2)
_diffrn_measured_fraction_theta_full 0.986
_diffrn_measured_fraction_theta_max 0.986
_diffrn_measurement_device_type 'Bruker X8 Kappa CCD APEX II'
_diffrn_measurement_method '\w / \f scans'
_diffrn_radiation_monochromator graphite
_diffrn_radiation_source 'fine-focus sealed tube'
_diffrn_radiation_type MoK\a
_diffrn_radiation_wavelength 0.71073
_diffrn_reflns_av_R_equivalents 0.0505
_diffrn_reflns_av_sigmaI/netI 0.0772
_diffrn_reflns_limit_h_max 12
_diffrn_reflns_limit_h_min -14
_diffrn_reflns_limit_k_max 14
_diffrn_reflns_limit_k_min -14
_diffrn_reflns_limit_l_max 20
_diffrn_reflns_limit_l_min -20
_diffrn_reflns_number 24478
_diffrn_reflns_theta_full 29.13
_diffrn_reflns_theta_max 29.13
_diffrn_reflns_theta_min 3.69
_diffrn_standards_number 0
_exptl_absorpt_coefficient_mu 0.277
_exptl_absorpt_correction_T_max 0.9945
_exptl_absorpt_correction_T_min 0.9755
_exptl_absorpt_correction_type multi-scan
_exptl_absorpt_process_details
;
 SADABS (Sheldrick, 1997)
;
_exptl_crystal_colour Colourless
_exptl_crystal_density_diffrn 1.382
_exptl_crystal_density_method 'not measured'
_exptl_crystal_description Plate
_exptl_crystal_F_000 612
_exptl_crystal_size_max 0.09
_exptl_crystal_size_mid 0.04
_exptl_crystal_size_min 0.02
_refine_diff_density_max 0.529
_refine_diff_density_min -0.608
_refine_diff_density_rms 0.068
_refine_ls_extinction_method none
_refine_ls_goodness_of_fit_ref 1.021
_refine_ls_hydrogen_treatment constr
_refine_ls_matrix_type full
_refine_ls_number_parameters 331
_refine_ls_number_reflns 7427
_refine_ls_number_restraints 0
_refine_ls_restrained_S_all 1.021
_refine_ls_R_factor_all 0.1017
_refine_ls_R_factor_gt 0.0520
_refine_ls_shift/su_max 0.000
_refine_ls_shift/su_mean 0.000
_refine_ls_structure_factor_coef Fsqd
_refine_ls_weighting_details 'calc w=1/[\s^2^(Fo^2^)+(0.0559P)^2^+0.3264P] where P=(Fo^2^+2Fc^2^)/3'
_refine_ls_weighting_scheme calc
_refine_ls_wR_factor_gt 0.1122
_refine_ls_wR_factor_ref 0.1298
_reflns_number_gt 4665
_reflns_number_total 7427
_reflns_threshold_expression I>2\s(I)
_cod_data_source_file c3ce41482e.txt
_cod_data_source_block L2
_cod_depositor_comments
;
The following automatic conversions were performed:

'_symmetry_cell_setting' value 'Triclinic' changed to 'triclinic'
according to
/usr/data/users/saulius/automatic-downloads/current/RSC/lib/dictionaries/cif_core.dic
dictionary named 'cif_core.dic' version 2.4.2 from
2011-04-26.

'_exptl_absorpt_correction_type' value 'Multi-scan'
changed to 'multi-scan' according to
/usr/data/users/saulius/automatic-downloads/current/RSC/lib/dictionaries/cif_core.dic
dictionary named 'cif_core.dic' version 2.4.2 from 2011-04-26.

Automatic conversion script
Id: cif_fix_values 2281 2013-09-26 08:29:07Z andrius 
;
_cod_database_code 7213757

loop_
_symmetry_equiv_pos_as_xyz
'x, y, z'
'-x, -y, -z'

loop_
_atom_site_label
_atom_site_type_symbol
_atom_site_fract_x
_atom_site_fract_y
_atom_site_fract_z
_atom_site_U_iso_or_equiv
_atom_site_adp_type
_atom_site_occupancy
_atom_site_symmetry_multiplicity
_atom_site_calc_flag
_atom_site_refinement_flags
P1 P 0.34847(6) 0.95800(6) 0.14860(5) 0.02279(15) Uani 1 1 d .
P2 P 0.17043(6) 0.46056(6) 0.09391(5) 0.02286(15) Uani 1 1 d .
P3 P -0.25549(7) 0.89832(8) 0.35205(5) 0.03068(17) Uani 1 1 d .
F1 F 0.28762(13) 0.79171(13) -0.00929(10) 0.0252(3) Uani 1 1 d .
F2 F -0.16192(13) 0.72597(13) 0.15131(10) 0.0271(3) Uani 1 1 d .
F3 F -0.03759(13) 1.10248(12) 0.16749(10) 0.0257(3) Uani 1 1 d .
O1 O 0.46991(17) 1.01580(18) 0.12224(13) 0.0315(4) Uani 1 1 d .
O2 O 0.38833(17) 0.79237(17) 0.17520(13) 0.0324(4) Uani 1 1 d .
O3 O 0.23347(17) 0.98842(19) 0.24133(12) 0.0306(4) Uani 1 1 d .
O4 O 0.18509(17) 0.35430(16) 0.04648(13) 0.0296(4) Uani 1 1 d .
O5 O 0.31080(17) 0.47262(17) 0.10612(13) 0.0304(4) Uani 1 1 d .
O6 O 0.07683(17) 0.43949(16) 0.20067(12) 0.0283(4) Uani 1 1 d .
O7 O -0.1467(2) 0.7480(2) 0.36924(14) 0.0460(5) Uani 1 1 d .
O8 O -0.4030(2) 0.8656(2) 0.39186(14) 0.0470(5) Uani 1 1 d .
O9 O -0.2332(2) 0.9933(2) 0.39329(15) 0.0545(6) Uani 1 1 d .
C1 C 0.2437(2) 1.0235(2) 0.05890(17) 0.0198(5) Uani 1 1 d .
H1A H 0.1960 1.1244 0.0533 0.024 Uiso 1 1 calc R
H1B H 0.3069 1.0154 -0.0050 0.024 Uiso 1 1 calc R
C2 C 0.0957(2) 0.6347(2) 0.02574(18) 0.0231(5) Uani 1 1 d .
H2A H 0.1613 0.6546 -0.0384 0.028 Uiso 1 1 calc R
H2B H 0.0062 0.6360 0.0136 0.028 Uiso 1 1 calc R
C3 C -0.2504(2) 0.9617(2) 0.22391(17) 0.0226(5) Uani 1 1 d .
H3A H -0.3175 0.9275 0.2093 0.027 Uiso 1 1 calc R
H3B H -0.2820 1.0658 0.2056 0.027 Uiso 1 1 calc R
C4 C 0.1334(2) 0.9465(2) 0.08210(16) 0.0181(5) Uani 1 1 d .
C5 C 0.1600(2) 0.8302(2) 0.04969(16) 0.0179(4) Uani 1 1 d .
C6 C 0.0647(2) 0.7528(2) 0.06997(16) 0.0180(5) Uani 1 1 d .
C7 C -0.0645(2) 0.7981(2) 0.12877(16) 0.0188(5) Uani 1 1 d .
C8 C -0.1045(2) 0.9150(2) 0.16322(16) 0.0182(5) Uani 1 1 d .
C9 C -0.0015(2) 0.9853(2) 0.13744(16) 0.0184(5) Uani 1 1 d .
C10 C 0.5202(3) 0.7117(3) 0.1266(2) 0.0437(7) Uani 1 1 d .
H10A H 0.5019 0.6814 0.0773 0.052 Uiso 1 1 calc R
H10B H 0.5871 0.7708 0.0930 0.052 Uiso 1 1 calc R
C11 C 0.5811(4) 0.5902(4) 0.1981(3) 0.0853(14) Uani 1 1 d .
H11A H 0.6065 0.6210 0.2434 0.128 Uiso 1 1 calc R
H11B H 0.6661 0.5316 0.1652 0.128 Uiso 1 1 calc R
H11C H 0.5119 0.5356 0.2342 0.128 Uiso 1 1 calc R
C12 C 0.2719(3) 0.9410(3) 0.3352(2) 0.0449(7) Uani 1 1 d .
H12A H 0.3602 0.9643 0.3282 0.054 Uiso 1 1 calc R
H12B H 0.2880 0.8378 0.3609 0.054 Uiso 1 1 calc R
C13 C 0.1559(4) 1.0115(5) 0.4019(3) 0.0724(12) Uani 1 1 d .
H13A H 0.1458 1.1129 0.3786 0.109 Uiso 1 1 calc R
H13B H 0.1767 0.9754 0.4670 0.109 Uiso 1 1 calc R
H13C H 0.0676 0.9931 0.4048 0.109 Uiso 1 1 calc R
C14 C 0.4208(3) 0.3466(3) 0.1384(2) 0.0394(7) Uani 1 1 d .
H14A H 0.5142 0.3671 0.1119 0.047 Uiso 1 1 calc R
H14B H 0.4225 0.2709 0.1130 0.047 Uiso 1 1 calc R
C15 C 0.3949(3) 0.2978(4) 0.2474(3) 0.0597(9) Uani 1 1 d .
H15A H 0.3757 0.3776 0.2732 0.090 Uiso 1 1 calc R
H15B H 0.4788 0.2256 0.2671 0.090 Uiso 1 1 calc R
H15C H 0.3133 0.2582 0.2730 0.090 Uiso 1 1 calc R
C16 C -0.0355(3) 0.3713(3) 0.2294(2) 0.0414(7) Uani 1 1 d .
H16A H 0.0051 0.2712 0.2296 0.050 Uiso 1 1 calc R
H16B H -0.0989 0.4172 0.1828 0.050 Uiso 1 1 calc R
C17 C -0.1168(3) 0.3826(4) 0.3288(2) 0.0569(9) Uani 1 1 d .
H17A H -0.0526 0.3403 0.3740 0.085 Uiso 1 1 calc R
H17B H -0.1906 0.3331 0.3505 0.085 Uiso 1 1 calc R
H17C H -0.1607 0.4819 0.3273 0.085 Uiso 1 1 calc R
C18 C -0.0128(5) 0.7293(6) 0.3917(4) 0.116(2) Uani 1 1 d .
H18A H 0.0099 0.8210 0.3672 0.139 Uiso 1 1 calc R
H18B H -0.0238 0.6991 0.4633 0.139 Uiso 1 1 calc R
C19 C 0.0993(4) 0.6319(4) 0.3521(3) 0.0724(11) Uani 1 1 d .
H19A H 0.0801 0.5395 0.3787 0.109 Uiso 1 1 calc R
H19B H 0.1862 0.6267 0.3684 0.109 Uiso 1 1 calc R
H19C H 0.1109 0.6607 0.2812 0.109 Uiso 1 1 calc R
C20 C -0.4501(4) 0.8039(4) 0.4955(2) 0.0639(10) Uani 1 1 d .
H20A H -0.5414 0.8657 0.5211 0.077 Uiso 1 1 calc R
H20B H -0.3797 0.7954 0.5309 0.077 Uiso 1 1 calc R
C21 C -0.4674(5) 0.6639(4) 0.5115(3) 0.0872(14) Uani 1 1 d .
H21A H -0.5302 0.6715 0.4714 0.131 Uiso 1 1 calc R
H21B H -0.5087 0.6272 0.5803 0.131 Uiso 1 1 calc R
H21C H -0.3747 0.5999 0.4933 0.131 Uiso 1 1 calc R

loop_
_atom_site_aniso_label
_atom_site_aniso_U_11
_atom_site_aniso_U_22
_atom_site_aniso_U_33
_atom_site_aniso_U_23
_atom_site_aniso_U_13
_atom_site_aniso_U_12
P1 0.0173(3) 0.0304(3) 0.0226(3) -0.0091(3) -0.0020(3) -0.0087(2)
P2 0.0213(3) 0.0208(3) 0.0312(4) -0.0129(3) -0.0065(3) -0.0048(2)
P3 0.0237(3) 0.0470(4) 0.0225(4) -0.0139(3) 0.0002(3) -0.0108(3)
F1 0.0209(7) 0.0283(7) 0.0269(8) -0.0147(6) 0.0036(6) -0.0077(5)
F2 0.0224(7) 0.0278(7) 0.0365(8) -0.0095(6) -0.0039(6) -0.0146(6)
F3 0.0245(7) 0.0221(6) 0.0345(8) -0.0162(6) -0.0025(6) -0.0058(5)
O1 0.0209(9) 0.0439(10) 0.0345(11) -0.0141(8) -0.0031(8) -0.0133(8)
O2 0.0277(9) 0.0299(9) 0.0316(11) -0.0022(8) -0.0049(8) -0.0056(7)
O3 0.0214(9) 0.0514(11) 0.0220(9) -0.0164(8) -0.0031(7) -0.0082(8)
O4 0.0307(9) 0.0225(8) 0.0417(11) -0.0186(8) -0.0090(8) -0.0035(7)
O5 0.0236(9) 0.0302(9) 0.0429(11) -0.0160(8) -0.0104(8) -0.0048(7)
O6 0.0299(9) 0.0269(8) 0.0315(10) -0.0108(7) -0.0053(8) -0.0099(7)
O7 0.0445(12) 0.0492(12) 0.0319(12) -0.0016(9) -0.0097(10) -0.0059(10)
O8 0.0332(11) 0.0789(15) 0.0266(11) -0.0101(10) 0.0048(9) -0.0267(10)
O9 0.0588(14) 0.0799(16) 0.0421(13) -0.0351(12) -0.0058(11) -0.0248(12)
C1 0.0204(11) 0.0201(10) 0.0206(12) -0.0078(9) -0.0009(10) -0.0084(9)
C2 0.0244(12) 0.0239(11) 0.0275(14) -0.0127(10) -0.0058(10) -0.0081(9)
C3 0.0167(11) 0.0262(12) 0.0236(13) -0.0084(10) -0.0020(10) -0.0044(9)
C4 0.0189(11) 0.0194(10) 0.0163(12) -0.0031(9) -0.0035(9) -0.0076(9)
C5 0.0148(11) 0.0212(10) 0.0157(11) -0.0086(9) 0.0013(9) -0.0029(8)
C6 0.0209(11) 0.0171(10) 0.0179(12) -0.0034(9) -0.0077(10) -0.0055(9)
C7 0.0180(11) 0.0197(10) 0.0214(12) -0.0028(9) -0.0062(10) -0.0094(9)
C8 0.0168(11) 0.0206(10) 0.0166(12) -0.0049(9) -0.0032(9) -0.0045(8)
C9 0.0240(12) 0.0164(10) 0.0177(12) -0.0077(9) -0.0049(10) -0.0054(9)
C10 0.0355(16) 0.0405(16) 0.0442(19) -0.0141(14) -0.0110(14) 0.0075(13)
C11 0.047(2) 0.050(2) 0.113(4) 0.018(2) -0.011(2) -0.0055(17)
C12 0.0401(17) 0.075(2) 0.0227(16) -0.0123(15) -0.0085(13) -0.0184(15)
C13 0.053(2) 0.139(4) 0.037(2) -0.047(2) 0.0001(17) -0.024(2)
C14 0.0241(14) 0.0414(15) 0.056(2) -0.0250(14) -0.0154(14) 0.0048(11)
C15 0.0428(19) 0.063(2) 0.057(2) -0.0071(18) -0.0210(18) 0.0040(16)
C16 0.0353(15) 0.0522(17) 0.0443(18) -0.0146(14) -0.0017(14) -0.0254(13)
C17 0.0473(19) 0.074(2) 0.047(2) -0.0169(17) 0.0065(16) -0.0280(17)
C18 0.085(3) 0.144(4) 0.134(5) -0.087(4) -0.085(3) 0.055(3)
C19 0.042(2) 0.100(3) 0.083(3) -0.037(2) -0.016(2) -0.013(2)
C20 0.059(2) 0.097(3) 0.0275(18) -0.0109(18) 0.0124(16) -0.038(2)
C21 0.101(3) 0.094(3) 0.056(3) 0.017(2) -0.016(2) -0.052(3)

loop_
_atom_type_symbol
_atom_type_description
_atom_type_scat_dispersion_real
_atom_type_scat_dispersion_imag
_atom_type_scat_source
C C 0.0033 0.0016 'International Tables Vol C Tables 4.2.6.8 and 6.1.1.4'
H H 0.0000 0.0000 'International Tables Vol C Tables 4.2.6.8 and 6.1.1.4'
O O 0.0106 0.0060 'International Tables Vol C Tables 4.2.6.8 and 6.1.1.4'
F F 0.0171 0.0103 'International Tables Vol C Tables 4.2.6.8 and 6.1.1.4'
P P 0.1023 0.0942 'International Tables Vol C Tables 4.2.6.8 and 6.1.1.4'

loop_
_geom_angle_atom_site_label_1
_geom_angle_atom_site_label_2
_geom_angle_atom_site_label_3
_geom_angle
O1 P1 O3 116.08(10)
O1 P1 O2 114.16(10)
O3 P1 O2 101.61(10)
O1 P1 C1 114.88(10)
O3 P1 C1 101.56(10)
O2 P1 C1 106.94(10)
O4 P2 O5 116.49(9)
O4 P2 O6 114.41(9)
O5 P2 O6 103.14(10)
O4 P2 C2 111.86(10)
O5 P2 C2 102.68(9)
O6 P2 C2 107.10(10)
O9 P3 O8 116.00(12)
O9 P3 O7 113.63(12)
O8 P3 O7 103.56(11)
O9 P3 C3 114.79(12)
O8 P3 C3 100.82(10)
O7 P3 C3 106.59(11)
C10 O2 P1 121.68(16)
C12 O3 P1 120.20(16)
C14 O5 P2 120.63(15)
C16 O6 P2 120.47(16)
C18 O7 P3 119.7(2)
C20 O8 P3 120.1(2)
C4 C1 P1 113.14(15)
C4 C1 H1A 109.0
P1 C1 H1A 109.0
C4 C1 H1B 109.0
P1 C1 H1B 109.0
H1A C1 H1B 107.8
C6 C2 P2 117.33(16)
C6 C2 H2A 108.0
P2 C2 H2A 108.0
C6 C2 H2B 108.0
P2 C2 H2B 108.0
H2A C2 H2B 107.2
C8 C3 P3 112.68(16)
C8 C3 H3A 109.1
P3 C3 H3A 109.1
C8 C3 H3B 109.1
P3 C3 H3B 109.1
H3A C3 H3B 107.8
C5 C4 C9 114.68(18)
C5 C4 C1 122.15(19)
C9 C4 C1 123.17(19)
F1 C5 C4 117.45(17)
F1 C5 C6 117.32(18)
C4 C5 C6 125.2(2)
C7 C6 C5 114.98(19)
C7 C6 C2 122.27(18)
C5 C6 C2 122.6(2)
F2 C7 C6 117.59(18)
F2 C7 C8 117.41(19)
C6 C7 C8 124.94(18)
C7 C8 C9 115.03(19)
C7 C8 C3 121.94(18)
C9 C8 C3 123.03(19)
F3 C9 C4 117.98(17)
F3 C9 C8 116.91(19)
C4 C9 C8 125.10(19)
C11 C10 O2 109.1(3)
C11 C10 H10A 109.9
O2 C10 H10A 109.9
C11 C10 H10B 109.9
O2 C10 H10B 109.9
H10A C10 H10B 108.3
C10 C11 H11A 109.5
C10 C11 H11B 109.5
H11A C11 H11B 109.5
C10 C11 H11C 109.5
H11A C11 H11C 109.5
H11B C11 H11C 109.5
O3 C12 C13 108.3(2)
O3 C12 H12A 110.0
C13 C12 H12A 110.0
O3 C12 H12B 110.0
C13 C12 H12B 110.0
H12A C12 H12B 108.4
C12 C13 H13A 109.5
C12 C13 H13B 109.5
H13A C13 H13B 109.5
C12 C13 H13C 109.5
H13A C13 H13C 109.5
H13B C13 H13C 109.5
O5 C14 C15 111.1(2)
O5 C14 H14A 109.4
C15 C14 H14A 109.4
O5 C14 H14B 109.4
C15 C14 H14B 109.4
H14A C14 H14B 108.0
C14 C15 H15A 109.5
C14 C15 H15B 109.5
H15A C15 H15B 109.5
C14 C15 H15C 109.5
H15A C15 H15C 109.5
H15B C15 H15C 109.5
O6 C16 C17 108.6(2)
O6 C16 H16A 110.0
C17 C16 H16A 110.0
O6 C16 H16B 110.0
C17 C16 H16B 110.0
H16A C16 H16B 108.4
C16 C17 H17A 109.5
C16 C17 H17B 109.5
H17A C17 H17B 109.5
C16 C17 H17C 109.5
H17A C17 H17C 109.5
H17B C17 H17C 109.5
C19 C18 O7 113.9(3)
C19 C18 H18A 108.8
O7 C18 H18A 108.8
C19 C18 H18B 108.8
O7 C18 H18B 108.8
H18A C18 H18B 107.7
C18 C19 H19A 109.5
C18 C19 H19B 109.5
H19A C19 H19B 109.5
C18 C19 H19C 109.5
H19A C19 H19C 109.5
H19B C19 H19C 109.5
O8 C20 C21 109.8(3)
O8 C20 H20A 109.7
C21 C20 H20A 109.7
O8 C20 H20B 109.7
C21 C20 H20B 109.7
H20A C20 H20B 108.2
C20 C21 H21A 109.5
C20 C21 H21B 109.5
H21A C21 H21B 109.5
C20 C21 H21C 109.5
H21A C21 H21C 109.5
H21B C21 H21C 109.5

loop_
_geom_bond_atom_site_label_1
_geom_bond_atom_site_label_2
_geom_bond_distance
P1 O1 1.4659(16)
P1 O3 1.5705(18)
P1 O2 1.5779(17)
P1 C1 1.788(2)
P2 O4 1.4678(16)
P2 O5 1.5669(16)
P2 O6 1.5769(18)
P2 C2 1.790(2)
P3 O9 1.455(2)
P3 O8 1.5643(19)
P3 O7 1.579(2)
P3 C3 1.793(2)
F1 C5 1.355(2)
F2 C7 1.356(2)
F3 C9 1.353(2)
O2 C10 1.455(3)
O3 C12 1.453(3)
O5 C14 1.460(3)
O6 C16 1.447(3)
O7 C18 1.454(4)
O8 C20 1.457(4)
C1 C4 1.507(3)
C1 H1A 0.9900
C1 H1B 0.9900
C2 C6 1.503(3)
C2 H2A 0.9900
C2 H2B 0.9900
C3 C8 1.511(3)
C3 H3A 0.9900
C3 H3B 0.9900
C4 C5 1.382(3)
C4 C9 1.383(3)
C5 C6 1.386(3)
C6 C7 1.379(3)
C7 C8 1.383(3)
C8 C9 1.385(3)
C10 C11 1.444(4)
C10 H10A 0.9900
C10 H10B 0.9900
C11 H11A 0.9800
C11 H11B 0.9800
C11 H11C 0.9800
C12 C13 1.463(4)
C12 H12A 0.9900
C12 H12B 0.9900
C13 H13A 0.9800
C13 H13B 0.9800
C13 H13C 0.9800
C14 C15 1.499(4)
C14 H14A 0.9900
C14 H14B 0.9900
C15 H15A 0.9800
C15 H15B 0.9800
C15 H15C 0.9800
C16 C17 1.489(4)
C16 H16A 0.9900
C16 H16B 0.9900
C17 H17A 0.9800
C17 H17B 0.9800
C17 H17C 0.9800
C18 C19 1.384(5)
C18 H18A 0.9900
C18 H18B 0.9900
C19 H19A 0.9800
C19 H19B 0.9800
C19 H19C 0.9800
C20 C21 1.475(5)
C20 H20A 0.9900
C20 H20B 0.9900
C21 H21A 0.9800
C21 H21B 0.9800
C21 H21C 0.9800

loop_
_geom_torsion_atom_site_label_1
_geom_torsion_atom_site_label_2
_geom_torsion_atom_site_label_3
_geom_torsion_atom_site_label_4
_geom_torsion
O1 P1 O2 C10 -34.7(2)
O3 P1 O2 C10 -160.40(19)
C1 P1 O2 C10 93.6(2)
O1 P1 O3 C12 -59.4(2)
O2 P1 O3 C12 65.0(2)
C1 P1 O3 C12 175.24(19)
O4 P2 O5 C14 -43.4(2)
O6 P2 O5 C14 82.81(19)
C2 P2 O5 C14 -165.97(19)
O4 P2 O6 C16 -28.5(2)
O5 P2 O6 C16 -155.97(18)
C2 P2 O6 C16 96.11(19)
O9 P3 O7 C18 -20.5(3)
O8 P3 O7 C18 -147.2(3)
C3 P3 O7 C18 107.0(3)
O9 P3 O8 C20 -58.2(3)
O7 P3 O8 C20 67.0(3)
C3 P3 O8 C20 177.2(2)
O1 P1 C1 C4 171.59(15)
O3 P1 C1 C4 -62.29(17)
O2 P1 C1 C4 43.79(18)
O4 P2 C2 C6 175.51(16)
O5 P2 C2 C6 -58.84(19)
O6 P2 C2 C6 49.40(19)
O9 P3 C3 C8 92.23(18)
O8 P3 C3 C8 -142.33(16)
O7 P3 C3 C8 -34.51(18)
P1 C1 C4 C5 -90.9(2)
P1 C1 C4 C9 88.8(2)
C9 C4 C5 F1 176.50(19)
C1 C4 C5 F1 -3.8(3)
C9 C4 C5 C6 -1.1(3)
C1 C4 C5 C6 178.6(2)
F1 C5 C6 C7 -178.80(18)
C4 C5 C6 C7 -1.2(3)
F1 C5 C6 C2 -2.9(3)
C4 C5 C6 C2 174.7(2)
P2 C2 C6 C7 -90.7(2)
P2 C2 C6 C5 93.6(2)
C5 C6 C7 F2 -179.80(18)
C2 C6 C7 F2 4.2(3)
C5 C6 C7 C8 3.0(3)
C2 C6 C7 C8 -172.9(2)
F2 C7 C8 C9 -179.50(18)
C6 C7 C8 C9 -2.3(3)
F2 C7 C8 C3 0.2(3)
C6 C7 C8 C3 177.3(2)
P3 C3 C8 C7 96.3(2)
P3 C3 C8 C9 -84.1(2)
C5 C4 C9 F3 -176.67(19)
C1 C4 C9 F3 3.7(3)
C5 C4 C9 C8 1.9(3)
C1 C4 C9 C8 -177.7(2)
C7 C8 C9 F3 178.27(19)
C3 C8 C9 F3 -1.4(3)
C7 C8 C9 C4 -0.3(3)
C3 C8 C9 C4 180.0(2)
P1 O2 C10 C11 137.4(3)
P1 O3 C12 C13 166.5(2)
P2 O5 C14 C15 -87.2(3)
P2 O6 C16 C17 -172.8(2)
P3 O7 C18 C19 -144.6(4)
P3 O8 C20 C21 -116.9(3)
